data_1558129
loop_
_publ_author_name
'Shankar, Majji'
'Rit, Raja K.'
'Sau, Somratan'
'Mukherjee, Kallol'
'Gandon, Vincent'
'Sahoo, Akhila K.'

_publ_section_title
;
 Double annulation of ortho- and peri-C--H bonds of fused (hetero)arenes
 to unusual oxepino-pyridines
;
_journal_issue 39
_journal_name_full 'Chemical Science'
_journal_page_first 10770
_journal_page_last 10777
_journal_paper_doi 10.1039/D0SC01373K
_journal_volume 11
_journal_year 2020
_chemical_formula_moiety 'C41 H45 N O'
_chemical_formula_sum 'C41 H45 N O'
_chemical_formula_weight 567.78
_space_group_crystal_system monoclinic
_space_group_IT_number 14
_space_group_name_Hall '-P 2yn'
_space_group_name_H-M_alt 'P 1 21/n 1'
_atom_sites_solution_hydrogens geom
_audit_creation_date 2020-01-02
_audit_creation_method
;
Olex2 1.3-ac4
(compiled 2018.12.18 svn.r3554 for Rigaku Oxford Diffraction, GUI svn.r1)
;
_audit_update_record
;
2020-01-22 deposited with the CCDC.	2020-05-21 downloaded from the CCDC.
;
_cell_angle_alpha 90
_cell_angle_beta 94.419(8)
_cell_angle_gamma 90
_cell_formula_units_Z 4
_cell_length_a 15.001(3)
_cell_length_b 10.5247(15)
_cell_length_c 22.239(4)
_cell_measurement_reflns_used 6592
_cell_measurement_temperature 223(2)
_cell_measurement_theta_max 20.65
_cell_measurement_theta_min 2.50
_cell_volume 3500.7(11)
_computing_cell_refinement 'SAINT v8.37A (Bruker, 2015)'
_computing_data_reduction 'SAINT v8.37A (Bruker, 2015)'
_computing_molecular_graphics 'Olex2 (Dolomanov et al., 2009)'
_computing_publication_material 'Olex2 (Dolomanov et al., 2009)'
_computing_structure_refinement 'ShelXL (Sheldrick, 2015)'
_computing_structure_solution 'SHELXT 2014/5 (Sheldrick, 2014)'
_diffrn_ambient_temperature 223.12
_diffrn_measured_fraction_theta_full 0.998
_diffrn_measured_fraction_theta_max 0.997
_diffrn_measurement_device_type 'Bruker APEX-II CCD'
_diffrn_measurement_method '\f and \w scans'
_diffrn_radiation_type MoK\a
_diffrn_radiation_wavelength 0.71073
_diffrn_reflns_av_R_equivalents 0.1248
_diffrn_reflns_av_unetI/netI 0.0588
_diffrn_reflns_Laue_measured_fraction_full 0.998
_diffrn_reflns_Laue_measured_fraction_max 0.997
_diffrn_reflns_limit_h_max 17
_diffrn_reflns_limit_h_min -17
_diffrn_reflns_limit_k_max 12
_diffrn_reflns_limit_k_min -12
_diffrn_reflns_limit_l_max 26
_diffrn_reflns_limit_l_min -26
_diffrn_reflns_number 54795
_diffrn_reflns_point_group_measured_fraction_full 0.998
_diffrn_reflns_point_group_measured_fraction_max 0.997
_diffrn_reflns_theta_full 25.000
_diffrn_reflns_theta_max 25.026
_diffrn_reflns_theta_min 2.366
_diffrn_standards_number 0
_exptl_absorpt_coefficient_mu 0.063
_exptl_absorpt_correction_T_max 0.7452
_exptl_absorpt_correction_T_min 0.6319
_exptl_absorpt_correction_type multi-scan
_exptl_absorpt_process_details
'SADABS-2014/5 (Bruker,2014/5) was used for absorption correction. wR2(int) was 0.1187 before and 0.0609 after correction. The Ratio of minimum to maximum transmission is 0.8480. The \l/2 correction factor is 0.00150.'
_exptl_crystal_colour colourless
_exptl_crystal_colour_primary colourless
_exptl_crystal_density_diffrn 1.077
_exptl_crystal_description needle
_exptl_crystal_F_000 1224
_exptl_crystal_size_max 0.2
_exptl_crystal_size_mid 0.15
_exptl_crystal_size_min 0.12
_refine_diff_density_max 0.447
_refine_diff_density_min -0.240
_refine_diff_density_rms 0.042
_refine_ls_extinction_method none
_refine_ls_goodness_of_fit_ref 1.027
_refine_ls_hydrogen_treatment constr
_refine_ls_matrix_type full
_refine_ls_number_parameters 396
_refine_ls_number_reflns 6175
_refine_ls_number_restraints 0
_refine_ls_restrained_S_all 1.027
_refine_ls_R_factor_all 0.1690
_refine_ls_R_factor_gt 0.0893
_refine_ls_shift/su_max 0.000
_refine_ls_shift/su_mean 0.000
_refine_ls_structure_factor_coef Fsqd
_refine_ls_weighting_details 'w=1/[\s^2^(Fo^2^)+(0.0979P)^2^+3.3179P] where P=(Fo^2^+2Fc^2^)/3'
_refine_ls_weighting_scheme calc
_refine_ls_wR_factor_gt 0.2170
_refine_ls_wR_factor_ref 0.2635
_reflns_Friedel_coverage 0.000
_reflns_number_gt 3200
_reflns_number_total 6175
_reflns_threshold_expression 'I > 2\s(I)'
_cod_data_source_file d0sc01373k4.cif
_cod_data_source_block aks162a_0m_a
_cod_depositor_comments 'Adding full bibliography for 1558127--1558129.cif.'
_cod_original_cell_volume 3500.6(9)
_cod_database_code 1558129
_shelx_shelxl_version_number 2018/3
_shelx_space_group_comment
;
The symmetry employed for this shelxl refinement is uniquely defined
by the following loop, which should always be used as a source of
symmetry information in preference to the above space-group names.
They are only intended as comments.
;
_shelx_estimated_absorpt_t_max 0.992
_shelx_estimated_absorpt_t_min 0.988
_olex2_refinement_description
;
1. Fixed Uiso
 At 1.2 times of:
  All C(H) groups, All C(H,H) groups
 At 1.5 times of:
  All C(H,H,H) groups
2.a Secondary CH2 refined with riding coordinates:
 C00V(H00A,H00B), C00X(H00C,H00E), C00Y(H00L,H00O), C011(H01D,H01E)
2.b Aromatic/amide H refined with riding coordinates:
 C008(H008), C00D(H00D), C00F(H00F), C00G(H00G), C00H(H00H), C00I(H00I),
 C00J(H00J), C00K(H00K), C00M(H00M), C00N(H00N), C00P(H00P), C00Q(H00Q),
 C00T(H00T)
2.c Idealised Me refined as rotating group:
 C00Z(H00R,H00S,H00U), C010(H01A,H01B,H01C), C012(H01F,H01G,H01H), C013(H01I,
 H01J,H01K), C014(H01L,H01M,H01N), C015(H01O,H01P,H01Q), C016(H01R,H01S,H01T),
 C1(H1A,H1B,H1C)
;
_olex2_submission_special_instructions 'No special instructions were received'

loop_
_space_group_symop_operation_xyz
'x, y, z'
'-x+1/2, y+1/2, -z+1/2'
'-x, -y, -z'
'x-1/2, -y-1/2, z-1/2'

loop_
_atom_site_label
_atom_site_type_symbol
_atom_site_fract_x
_atom_site_fract_y
_atom_site_fract_z
_atom_site_U_iso_or_equiv
_atom_site_adp_type
_atom_site_occupancy
_atom_site_site_symmetry_order
_atom_site_calc_flag
_atom_site_refinement_flags_posn
_atom_site_refinement_flags_adp
_atom_site_refinement_flags_occupancy
_atom_site_disorder_assembly
_atom_site_disorder_group
O001 O 0.75546(18) 0.9703(3) 0.54398(11) 0.0677(8) Uani 1 1 d . . . . .
N002 N 0.7358(2) 0.8148(4) 0.47339(14) 0.0748(10) Uani 1 1 d . . . . .
C003 C 0.7913(3) 0.8690(4) 0.51374(16) 0.0638(11) Uani 1 1 d . . . . .
C004 C 0.8142(3) 0.9459(4) 0.70968(16) 0.0591(10) Uani 1 1 d . . . . .
C005 C 0.9412(3) 0.9074(4) 0.57009(15) 0.0581(10) Uani 1 1 d . . . . .
C006 C 0.8834(3) 0.8437(4) 0.52428(15) 0.0593(10) Uani 1 1 d . . . . .
C007 C 0.9113(3) 0.9682(4) 0.62202(15) 0.0595(10) Uani 1 1 d . . . . .
C008 C 0.7594(3) 1.0286(4) 0.73818(18) 0.0761(12) Uani 1 1 d . . . . .
H008 H 0.726346 1.090485 0.715587 0.091 Uiso 1 1 calc R . . . .
C009 C 0.8202(3) 0.9515(4) 0.64292(16) 0.0610(10) Uani 1 1 d . . . . .
C00A C 0.7468(3) 0.9419(4) 0.60499(16) 0.0611(10) Uani 1 1 d . . . . .
C00B C 0.6544(3) 0.9054(4) 0.61715(16) 0.0590(10) Uani 1 1 d . . . . .
C00C C 1.0347(3) 0.9047(4) 0.56300(17) 0.0664(11) Uani 1 1 d . . . . .
C00D C 0.8628(3) 0.8580(4) 0.74463(16) 0.0692(11) Uani 1 1 d . . . . .
H00D H 0.900930 0.801451 0.726364 0.083 Uiso 1 1 calc R . . . .
C00E C 0.4781(3) 0.8315(4) 0.63830(17) 0.0640(10) Uani 1 1 d . . . . .
C00F C 0.9738(3) 1.0335(4) 0.65947(18) 0.0741(12) Uani 1 1 d . . . . .
H00F H 0.954514 1.075189 0.693517 0.089 Uiso 1 1 calc R . . . .
C00G C 1.0942(3) 0.9733(4) 0.60203(19) 0.0750(12) Uani 1 1 d . . . . .
H00G H 1.155533 0.973654 0.595957 0.090 Uiso 1 1 calc R . . . .
C00H C 0.7530(4) 1.0205(5) 0.8001(2) 0.0876(15) Uani 1 1 d . . . . .
H00H H 0.714550 1.076615 0.818399 0.105 Uiso 1 1 calc R . . . .
C00I C 0.5508(3) 0.7847(4) 0.67222(19) 0.0760(12) Uani 1 1 d . . . . .
H00I H 0.541832 0.726276 0.703175 0.091 Uiso 1 1 calc R . . . .
C00J C 0.8560(3) 0.8522(5) 0.80641(18) 0.0777(13) Uani 1 1 d . . . . .
H00J H 0.889629 0.791255 0.829181 0.093 Uiso 1 1 calc R . . . .
C00K C 0.6370(3) 0.8210(4) 0.66214(19) 0.0741(12) Uani 1 1 d . . . . .
H00K H 0.685059 0.787107 0.686665 0.089 Uiso 1 1 calc R . . . .
C00L C 0.8008(3) 0.9339(5) 0.83551(18) 0.0793(13) Uani 1 1 d . . . . .
C00M C 0.4955(3) 0.9174(5) 0.5936(2) 0.0864(14) Uani 1 1 d . . . . .
H00M H 0.447318 0.953308 0.569891 0.104 Uiso 1 1 calc R . . . .
C00N C 1.0637(3) 1.0397(4) 0.64878(19) 0.0807(13) Uani 1 1 d . . . . .
H00N H 1.103266 1.089440 0.673723 0.097 Uiso 1 1 calc R . . . .
C00O C 0.7686(4) 0.7261(5) 0.43719(18) 0.0809(13) Uani 1 1 d . . . . .
C00P C 0.5818(3) 0.9519(5) 0.58283(18) 0.0807(13) Uani 1 1 d . . . . .
H00P H 0.590903 1.008613 0.551231 0.097 Uiso 1 1 calc R . . . .
C00Q C 1.0678(3) 0.8275(5) 0.5169(2) 0.0803(13) Uani 1 1 d . . . . .
H00Q H 1.129547 0.826829 0.512147 0.096 Uiso 1 1 calc R . . . .
C00R C 0.8586(4) 0.7023(4) 0.43721(18) 0.0836(14) Uani 1 1 d . . . . .
C00S C 0.9184(3) 0.7631(4) 0.48122(17) 0.0723(12) Uani 1 1 d . . . . .
C00T C 1.0136(3) 0.7560(5) 0.4801(2) 0.0838(13) Uani 1 1 d . . . . .
H00T H 1.038549 0.700057 0.453096 0.101 Uiso 1 1 calc R . . . .
C00U C 0.3824(3) 0.7931(5) 0.6504(2) 0.0822(13) Uani 1 1 d . . . . .
C00V C 0.6985(4) 0.6636(6) 0.3949(2) 0.1139(19) Uani 1 1 d . . . . .
H00A H 0.645491 0.645455 0.416641 0.137 Uiso 1 1 calc R . . . .
H00B H 0.721601 0.582663 0.380850 0.137 Uiso 1 1 calc R . . . .
C00W C 0.7967(5) 0.9247(5) 0.9041(2) 0.113(2) Uani 1 1 d . . . . .
C00X C 0.8957(4) 0.6210(5) 0.3864(2) 0.1133(19) Uani 1 1 d . . . . .
H00C H 0.851411 0.617200 0.351719 0.136 Uiso 1 1 calc R . . . .
H00E H 0.950044 0.660617 0.373278 0.136 Uiso 1 1 calc R . . . .
C00Y C 0.9158(5) 0.4942(6) 0.4079(2) 0.130(2) Uani 1 1 d . . . . .
H00L H 0.862004 0.453898 0.421502 0.156 Uiso 1 1 calc R . . . .
H00O H 0.961472 0.496711 0.441895 0.156 Uiso 1 1 calc R . . . .
C00Z C 0.7625(6) 0.7966(7) 0.9193(3) 0.175(3) Uani 1 1 d . . . . .
H00R H 0.709026 0.777786 0.893541 0.262 Uiso 1 1 calc GR . . . .
H00S H 0.748522 0.795383 0.961156 0.262 Uiso 1 1 calc GR . . . .
H00U H 0.807873 0.733181 0.913117 0.262 Uiso 1 1 calc GR . . . .
C010 C 0.9522(6) 0.4148(7) 0.3523(3) 0.191(4) Uani 1 1 d . . . . .
H01A H 0.901991 0.387992 0.325197 0.286 Uiso 1 1 calc GR . . . .
H01B H 0.984801 0.340646 0.367837 0.286 Uiso 1 1 calc GR . . . .
H01C H 0.991588 0.468225 0.330680 0.286 Uiso 1 1 calc GR . . . .
C011 C 0.6720(6) 0.7481(7) 0.3407(4) 0.182(4) Uani 1 1 d . . . . .
H01D H 0.643193 0.824737 0.355058 0.219 Uiso 1 1 calc R . . . .
H01E H 0.726500 0.774753 0.322598 0.219 Uiso 1 1 calc R . . . .
C012 C 0.3239(4) 0.7780(12) 0.5943(3) 0.214(5) Uani 1 1 d . . . . .
H01F H 0.323975 0.855979 0.571070 0.321 Uiso 1 1 calc GR . . . .
H01G H 0.263501 0.759172 0.604262 0.321 Uiso 1 1 calc GR . . . .
H01H H 0.345920 0.708777 0.570703 0.321 Uiso 1 1 calc GR . . . .
C013 C 0.7237(8) 1.0173(9) 0.9248(3) 0.231(5) Uani 1 1 d . . . . .
H01I H 0.740334 1.104091 0.916204 0.347 Uiso 1 1 calc GR . . . .
H01J H 0.718764 1.007522 0.967753 0.347 Uiso 1 1 calc GR . . . .
H01K H 0.666692 0.997679 0.903198 0.347 Uiso 1 1 calc GR . . . .
C014 C 0.3788(5) 0.6735(9) 0.6854(6) 0.267(7) Uani 1 1 d . . . . .
H01L H 0.392495 0.602243 0.659994 0.400 Uiso 1 1 calc GR . . . .
H01M H 0.319311 0.662831 0.698954 0.400 Uiso 1 1 calc GR . . . .
H01N H 0.422118 0.677173 0.720006 0.400 Uiso 1 1 calc GR . . . .
C015 C 0.8821(6) 0.9623(13) 0.9341(3) 0.260(7) Uani 1 1 d . . . . .
H01O H 0.916439 0.886989 0.945867 0.389 Uiso 1 1 calc GR . . . .
H01P H 0.871891 1.011812 0.969744 0.389 Uiso 1 1 calc GR . . . .
H01Q H 0.914831 1.013022 0.906867 0.389 Uiso 1 1 calc GR . . . .
C016 C 0.6136(6) 0.6910(10) 0.2953(4) 0.215(4) Uani 1 1 d . . . . .
H01R H 0.646680 0.630231 0.272891 0.322 Uiso 1 1 calc GR . . . .
H01S H 0.588638 0.756063 0.268065 0.322 Uiso 1 1 calc GR . . . .
H01T H 0.565693 0.647700 0.313832 0.322 Uiso 1 1 calc GR . . . .
C1 C 0.3413(6) 0.8901(11) 0.6882(5) 0.243(6) Uani 1 1 d . . . . .
H1A H 0.379965 0.904867 0.724532 0.364 Uiso 1 1 calc GR . . . .
H1B H 0.283559 0.859917 0.699097 0.364 Uiso 1 1 calc GR . . . .
H1C H 0.333434 0.968804 0.665735 0.364 Uiso 1 1 calc GR . . . .

loop_
_atom_site_aniso_label
_atom_site_aniso_U_11
_atom_site_aniso_U_22
_atom_site_aniso_U_33
_atom_site_aniso_U_23
_atom_site_aniso_U_13
_atom_site_aniso_U_12
O001 0.0795(19) 0.0788(19) 0.0454(14) 0.0073(13) 0.0092(13) 0.0027(15)
N002 0.088(3) 0.089(3) 0.0473(19) -0.0007(18) 0.0032(18) -0.014(2)
C003 0.083(3) 0.069(3) 0.040(2) 0.0039(19) 0.013(2) -0.008(2)
C004 0.064(2) 0.068(2) 0.045(2) -0.0041(19) 0.0123(18) -0.008(2)
C005 0.069(3) 0.062(2) 0.043(2) 0.0091(17) 0.0093(18) -0.005(2)
C006 0.074(3) 0.060(2) 0.045(2) 0.0060(18) 0.0130(19) -0.005(2)
C007 0.070(3) 0.064(2) 0.045(2) 0.0025(18) 0.0080(19) -0.008(2)
C008 0.104(3) 0.068(3) 0.059(3) -0.004(2) 0.022(2) 0.004(2)
C009 0.072(3) 0.066(2) 0.046(2) -0.0010(18) 0.008(2) -0.001(2)
C00A 0.073(3) 0.066(2) 0.045(2) 0.0030(18) 0.0123(19) 0.002(2)
C00B 0.070(3) 0.062(2) 0.046(2) -0.0003(18) 0.0055(19) 0.002(2)
C00C 0.070(3) 0.078(3) 0.051(2) 0.010(2) 0.008(2) -0.001(2)
C00D 0.073(3) 0.088(3) 0.048(2) 0.002(2) 0.0084(19) 0.004(2)
C00E 0.068(3) 0.069(3) 0.054(2) -0.003(2) 0.000(2) -0.003(2)
C00F 0.089(3) 0.082(3) 0.053(2) -0.003(2) 0.015(2) -0.021(3)
C00G 0.069(3) 0.092(3) 0.065(3) 0.014(2) 0.008(2) -0.008(2)
C00H 0.127(4) 0.073(3) 0.068(3) -0.018(2) 0.043(3) -0.011(3)
C00I 0.075(3) 0.077(3) 0.075(3) 0.023(2) 0.001(2) -0.005(2)
C00J 0.091(3) 0.090(3) 0.052(2) 0.007(2) 0.002(2) -0.015(3)
C00K 0.066(3) 0.074(3) 0.081(3) 0.024(2) -0.002(2) 0.004(2)
C00L 0.117(4) 0.076(3) 0.047(2) -0.008(2) 0.022(2) -0.032(3)
C00M 0.079(3) 0.110(4) 0.068(3) 0.020(3) -0.015(2) -0.003(3)
C00N 0.086(3) 0.098(3) 0.058(3) 0.003(2) 0.004(2) -0.027(3)
C00O 0.107(4) 0.088(3) 0.048(2) -0.005(2) 0.008(2) -0.015(3)
C00P 0.075(3) 0.108(4) 0.058(2) 0.026(2) -0.003(2) -0.010(3)
C00Q 0.077(3) 0.095(3) 0.071(3) 0.004(3) 0.022(2) 0.007(3)
C00R 0.118(4) 0.082(3) 0.052(3) -0.018(2) 0.018(3) -0.006(3)
C00S 0.094(3) 0.073(3) 0.052(2) -0.003(2) 0.020(2) -0.003(2)
C00T 0.096(4) 0.092(3) 0.067(3) -0.010(3) 0.026(3) 0.011(3)
C00U 0.075(3) 0.095(3) 0.075(3) 0.003(3) 0.000(2) -0.021(3)
C00V 0.139(5) 0.124(5) 0.074(3) -0.018(3) -0.018(3) -0.023(4)
C00W 0.182(6) 0.116(4) 0.045(3) -0.009(3) 0.040(3) -0.048(4)
C00X 0.157(5) 0.091(4) 0.089(4) -0.001(3) -0.013(3) 0.000(4)
C00Y 0.203(7) 0.107(4) 0.079(4) 0.016(3) 0.006(4) 0.000(4)
C00Z 0.295(10) 0.162(6) 0.075(4) 0.016(4) 0.062(5) -0.076(7)
C010 0.304(11) 0.124(6) 0.142(6) -0.059(5) 0.005(6) 0.080(6)
C011 0.207(8) 0.149(7) 0.172(7) -0.018(6) -0.106(7) -0.009(6)
C012 0.096(5) 0.439(16) 0.105(5) 0.010(7) -0.012(4) -0.093(7)
C013 0.408(16) 0.214(9) 0.087(5) -0.022(5) 0.119(7) 0.025(10)
C014 0.092(5) 0.224(10) 0.477(18) 0.204(12) -0.030(8) -0.061(6)
C015 0.232(9) 0.499(19) 0.045(3) -0.006(6) -0.010(4) -0.189(12)
C016 0.239(10) 0.242(11) 0.150(7) 0.030(7) -0.067(7) -0.032(8)
C1 0.171(8) 0.303(13) 0.274(11) -0.163(10) 0.147(8) -0.112(8)

loop_
_atom_type_symbol
_atom_type_description
_atom_type_scat_dispersion_real
_atom_type_scat_dispersion_imag
_atom_type_scat_source
C C 0.0033 0.0016 'International Tables Vol C Tables 4.2.6.8 and 6.1.1.4'
H H 0.0000 0.0000 'International Tables Vol C Tables 4.2.6.8 and 6.1.1.4'
N N 0.0061 0.0033 'International Tables Vol C Tables 4.2.6.8 and 6.1.1.4'
O O 0.0106 0.0060 'International Tables Vol C Tables 4.2.6.8 and 6.1.1.4'

loop_
_geom_angle_atom_site_label_1
_geom_angle_atom_site_label_2
_geom_angle_atom_site_label_3
_geom_angle
_geom_angle_site_symmetry_1
_geom_angle_site_symmetry_3
_geom_angle_publ_flag
C003 O001 C00A 111.8(3) . . ?
C003 N002 C00O 118.0(4) . . ?
O001 C003 C006 118.4(4) . . ?
N002 C003 O001 114.7(4) . . ?
N002 C003 C006 126.6(4) . . ?
C008 C004 C009 120.9(4) . . ?
C00D C004 C008 118.0(3) . . ?
C00D C004 C009 121.1(4) . . ?
C007 C005 C006 124.7(4) . . ?
C007 C005 C00C 118.2(4) . . ?
C00C C005 C006 117.0(3) . . ?
C003 C006 C005 123.7(4) . . ?
C003 C006 C00S 114.4(4) . . ?
C00S C006 C005 121.4(4) . . ?
C005 C007 C009 123.7(3) . . ?
C00F C007 C005 118.0(4) . . ?
C00F C007 C009 117.8(3) . . ?
C004 C008 H008 119.9 . . ?
C004 C008 C00H 120.2(4) . . ?
C00H C008 H008 119.9 . . ?
C007 C009 C004 116.3(3) . . ?
C00A C009 C004 120.9(4) . . ?
C00A C009 C007 122.9(3) . . ?
O001 C00A C00B 112.8(3) . . ?
C009 C00A O001 117.4(3) . . ?
C009 C00A C00B 129.8(3) . . ?
C00K C00B C00A 122.1(4) . . ?
C00P C00B C00A 121.3(4) . . ?
C00P C00B C00K 116.6(4) . . ?
C005 C00C C00Q 119.4(4) . . ?
C00G C00C C005 120.6(4) . . ?
C00G C00C C00Q 119.9(4) . . ?
C004 C00D H00D 119.6 . . ?
C004 C00D C00J 120.8(4) . . ?
C00J C00D H00D 119.6 . . ?
C00I C00E C00M 116.5(4) . . ?
C00I C00E C00U 121.6(4) . . ?
C00M C00E C00U 121.9(4) . . ?
C007 C00F H00F 118.6 . . ?
C007 C00F C00N 122.7(4) . . ?
C00N C00F H00F 118.6 . . ?
C00C C00G H00G 119.9 . . ?
C00N C00G C00C 120.2(4) . . ?
C00N C00G H00G 119.9 . . ?
C008 C00H H00H 118.7 . . ?
C00L C00H C008 122.5(4) . . ?
C00L C00H H00H 118.7 . . ?
C00E C00I H00I 119.1 . . ?
C00E C00I C00K 121.7(4) . . ?
C00K C00I H00I 119.1 . . ?
C00D C00J H00J 119.1 . . ?
C00D C00J C00L 121.8(4) . . ?
C00L C00J H00J 119.1 . . ?
C00B C00K C00I 121.8(4) . . ?
C00B C00K H00K 119.1 . . ?
C00I C00K H00K 119.1 . . ?
C00H C00L C00J 116.7(4) . . ?
C00H C00L C00W 123.6(5) . . ?
C00J C00L C00W 119.7(5) . . ?
C00E C00M H00M 119.1 . . ?
C00P C00M C00E 121.8(4) . . ?
C00P C00M H00M 119.1 . . ?
C00F C00N H00N 120.2 . . ?
C00G C00N C00F 119.7(4) . . ?
C00G C00N H00N 120.2 . . ?
N002 C00O C00R 122.0(4) . . ?
N002 C00O C00V 113.9(5) . . ?
C00R C00O C00V 124.0(5) . . ?
C00B C00P C00M 121.6(4) . . ?
C00B C00P H00P 119.2 . . ?
C00M C00P H00P 119.2 . . ?
C00C C00Q H00Q 119.0 . . ?
C00T C00Q C00C 122.0(4) . . ?
C00T C00Q H00Q 119.0 . . ?
C00O C00R C00S 119.0(4) . . ?
C00O C00R C00X 120.5(5) . . ?
C00S C00R C00X 120.2(5) . . ?
C006 C00S C00R 119.2(4) . . ?
C006 C00S C00T 117.8(4) . . ?
C00R C00S C00T 122.7(4) . . ?
C00Q C00T C00S 121.4(4) . . ?
C00Q C00T H00T 119.3 . . ?
C00S C00T H00T 119.3 . . ?
C012 C00U C00E 112.5(4) . . ?
C012 C00U C014 107.9(7) . . ?
C012 C00U C1 107.9(7) . . ?
C014 C00U C00E 112.8(5) . . ?
C014 C00U C1 104.6(7) . . ?
C1 C00U C00E 110.7(4) . . ?
C00O C00V H00A 109.3 . . ?
C00O C00V H00B 109.3 . . ?
C00O C00V C011 111.4(5) . . ?
H00A C00V H00B 108.0 . . ?
C011 C00V H00A 109.3 . . ?
C011 C00V H00B 109.3 . . ?
C00L C00W C013 109.7(5) . . ?
C00Z C00W C00L 108.9(4) . . ?
C00Z C00W C013 103.7(6) . . ?
C015 C00W C00L 109.8(5) . . ?
C015 C00W C00Z 116.6(7) . . ?
C015 C00W C013 107.9(7) . . ?
C00R C00X H00C 109.6 . . ?
C00R C00X H00E 109.6 . . ?
H00C C00X H00E 108.1 . . ?
C00Y C00X C00R 110.3(5) . . ?
C00Y C00X H00C 109.6 . . ?
C00Y C00X H00E 109.6 . . ?
C00X C00Y H00L 110.2 . . ?
C00X C00Y H00O 110.2 . . ?
C00X C00Y C010 107.4(5) . . ?
H00L C00Y H00O 108.5 . . ?
C010 C00Y H00L 110.2 . . ?
C010 C00Y H00O 110.2 . . ?
C00W C00Z H00R 109.5 . . ?
C00W C00Z H00S 109.5 . . ?
C00W C00Z H00U 109.5 . . ?
H00R C00Z H00S 109.5 . . ?
H00R C00Z H00U 109.5 . . ?
H00S C00Z H00U 109.5 . . ?
C00Y C010 H01A 109.5 . . ?
C00Y C010 H01B 109.5 . . ?
C00Y C010 H01C 109.5 . . ?
H01A C010 H01B 109.5 . . ?
H01A C010 H01C 109.5 . . ?
H01B C010 H01C 109.5 . . ?
C00V C011 H01D 108.5 . . ?
C00V C011 H01E 108.5 . . ?
H01D C011 H01E 107.5 . . ?
C016 C011 C00V 115.1(7) . . ?
C016 C011 H01D 108.5 . . ?
C016 C011 H01E 108.5 . . ?
C00U C012 H01F 109.5 . . ?
C00U C012 H01G 109.5 . . ?
C00U C012 H01H 109.5 . . ?
H01F C012 H01G 109.5 . . ?
H01F C012 H01H 109.5 . . ?
H01G C012 H01H 109.5 . . ?
C00W C013 H01I 109.5 . . ?
C00W C013 H01J 109.5 . . ?
C00W C013 H01K 109.5 . . ?
H01I C013 H01J 109.5 . . ?
H01I C013 H01K 109.5 . . ?
H01J C013 H01K 109.5 . . ?
C00U C014 H01L 109.5 . . ?
C00U C014 H01M 109.5 . . ?
C00U C014 H01N 109.5 . . ?
H01L C014 H01M 109.5 . . ?
H01L C014 H01N 109.5 . . ?
H01M C014 H01N 109.5 . . ?
C00W C015 H01O 109.5 . . ?
C00W C015 H01P 109.5 . . ?
C00W C015 H01Q 109.5 . . ?
H01O C015 H01P 109.5 . . ?
H01O C015 H01Q 109.5 . . ?
H01P C015 H01Q 109.5 . . ?
C011 C016 H01R 109.5 . . ?
C011 C016 H01S 109.5 . . ?
C011 C016 H01T 109.5 . . ?
H01R C016 H01S 109.5 . . ?
H01R C016 H01T 109.5 . . ?
H01S C016 H01T 109.5 . . ?
C00U C1 H1A 109.5 . . ?
C00U C1 H1B 109.5 . . ?
C00U C1 H1C 109.5 . . ?
H1A C1 H1B 109.5 . . ?
H1A C1 H1C 109.5 . . ?
H1B C1 H1C 109.5 . . ?

loop_
_geom_bond_atom_site_label_1
_geom_bond_atom_site_label_2
_geom_bond_distance
_geom_bond_site_symmetry_2
_geom_bond_publ_flag
O001 C003 1.390(5) . ?
O001 C00A 1.405(4) . ?
N002 C003 1.307(5) . ?
N002 C00O 1.350(6) . ?
C003 C006 1.409(6) . ?
C004 C008 1.385(5) . ?
C004 C009 1.495(5) . ?
C004 C00D 1.379(5) . ?
C005 C006 1.450(5) . ?
C005 C007 1.423(5) . ?
C005 C00C 1.423(5) . ?
C006 C00S 1.411(5) . ?
C007 C009 1.487(5) . ?
C007 C00F 1.387(5) . ?
C008 H008 0.9400 . ?
C008 C00H 1.391(6) . ?
C009 C00A 1.338(5) . ?
C00A C00B 1.484(5) . ?
C00B C00K 1.378(5) . ?
C00B C00P 1.371(5) . ?
C00C C00G 1.397(6) . ?
C00C C00Q 1.428(6) . ?
C00D H00D 0.9400 . ?
C00D C00J 1.387(5) . ?
C00E C00I 1.369(5) . ?
C00E C00M 1.383(6) . ?
C00E C00U 1.535(6) . ?
C00F H00F 0.9400 . ?
C00F C00N 1.389(6) . ?
C00G H00G 0.9400 . ?
C00G C00N 1.361(6) . ?
C00H H00H 0.9400 . ?
C00H C00L 1.370(7) . ?
C00I H00I 0.9400 . ?
C00I C00K 1.384(6) . ?
C00J H00J 0.9400 . ?
C00J C00L 1.388(6) . ?
C00K H00K 0.9400 . ?
C00L C00W 1.534(6) . ?
C00M H00M 0.9400 . ?
C00M C00P 1.383(6) . ?
C00N H00N 0.9400 . ?
C00O C00R 1.373(6) . ?
C00O C00V 1.507(6) . ?
C00P H00P 0.9400 . ?
C00Q H00Q 0.9400 . ?
C00Q C00T 1.338(6) . ?
C00R C00S 1.427(6) . ?
C00R C00X 1.554(7) . ?
C00S C00T 1.432(6) . ?
C00T H00T 0.9400 . ?
C00U C012 1.477(7) . ?
C00U C014 1.483(8) . ?
C00U C1 1.487(9) . ?
C00V H00A 0.9800 . ?
C00V H00B 0.9800 . ?
C00V C011 1.526(9) . ?
C00W C00Z 1.491(8) . ?
C00W C013 1.561(11) . ?
C00W C015 1.453(9) . ?
C00X H00C 0.9800 . ?
C00X H00E 0.9800 . ?
C00X C00Y 1.442(7) . ?
C00Y H00L 0.9800 . ?
C00Y H00O 0.9800 . ?
C00Y C010 1.621(8) . ?
C00Z H00R 0.9700 . ?
C00Z H00S 0.9700 . ?
C00Z H00U 0.9700 . ?
C010 H01A 0.9700 . ?
C010 H01B 0.9700 . ?
C010 H01C 0.9700 . ?
C011 H01D 0.9800 . ?
C011 H01E 0.9800 . ?
C011 C016 1.418(9) . ?
C012 H01F 0.9700 . ?
C012 H01G 0.9700 . ?
C012 H01H 0.9700 . ?
C013 H01I 0.9700 . ?
C013 H01J 0.9700 . ?
C013 H01K 0.9700 . ?
C014 H01L 0.9700 . ?
C014 H01M 0.9700 . ?
C014 H01N 0.9700 . ?
C015 H01O 0.9700 . ?
C015 H01P 0.9700 . ?
C015 H01Q 0.9700 . ?
C016 H01R 0.9700 . ?
C016 H01S 0.9700 . ?
C016 H01T 0.9700 . ?
C1 H1A 0.9700 . ?
C1 H1B 0.9700 . ?
C1 H1C 0.9700 . ?
